data_4087881
loop_
_publ_author_name
'Chung, Jae-Yeon'
'Schulz, Christian'
'Bauer, Heiko'
'Sun, Yu'
'Sitzmann, Helmut'
'Auerbach, Hendrik'
'Pierik, Antonio J.'
'Sch\"unemann, Volker'
'Neuba, Adam'
'Thiel, Werner R.'

_publ_section_title
;
 Cyclopentadienide Ligand CpC-- Possessing Intrinsic Helical Chirality and
 Its Ferrocene Analogues
;
_journal_issue 22
_journal_name_full Organometallics
_journal_page_first 5374
_journal_paper_doi 10.1021/acs.organomet.5b00673
_journal_volume 34
_journal_year 2015
_chemical_formula_sum 'C31 H22'
_chemical_formula_weight 394.49
_space_group_IT_number 14
_space_group_name_Hall '-P 2yn'
_space_group_name_H-M_alt 'P 1 21/n 1'
_symmetry_cell_setting monoclinic
_symmetry_space_group_name_H-M 'P 1 21/n 1'
_atom_sites_solution_hydrogens geom
_atom_sites_solution_primary direct
_atom_sites_solution_secondary difmap
_audit_creation_method SHELXL-97
_cell_angle_alpha 90.00
_cell_angle_beta 105.443(2)
_cell_angle_gamma 90.00
_cell_formula_units_Z 4
_cell_length_a 9.7097(2)
_cell_length_b 13.5358(3)
_cell_length_c 16.3907(3)
_cell_measurement_reflns_used 5297
_cell_measurement_temperature 150(2)
_cell_measurement_theta_max 62.6150
_cell_measurement_theta_min 4.2440
_cell_volume 2076.43(8)
_computing_cell_refinement 'CrysAlisPro, Agilent Technologies'
_computing_data_collection 'CrysAlisPro, Agilent Technologies'
_computing_data_reduction 'CrysAlisPro, Agilent Technologies'
_computing_structure_refinement 'SHELXL-97 (Sheldrick, 2008)'
_computing_structure_solution 'SIR92 (Giacovazzo et al., 1994)'
_diffrn_ambient_temperature 150(2)
_diffrn_detector_area_resol_mean 16.1399
_diffrn_measured_fraction_theta_full 0.991
_diffrn_measured_fraction_theta_max 0.991
_diffrn_measurement_device_type 'Xcalibur, Sapphire3, Gemini ultra'
_diffrn_measurement_method '\w scans'
_diffrn_radiation_monochromator mirror
_diffrn_radiation_source 'Enhance Ultra (Cu) X-ray Source'
_diffrn_radiation_type CuK\a
_diffrn_radiation_wavelength 1.54184
_diffrn_reflns_av_R_equivalents 0.0244
_diffrn_reflns_av_sigmaI/netI 0.0286
_diffrn_reflns_limit_h_max 11
_diffrn_reflns_limit_h_min -7
_diffrn_reflns_limit_k_max 15
_diffrn_reflns_limit_k_min -15
_diffrn_reflns_limit_l_max 18
_diffrn_reflns_limit_l_min -18
_diffrn_reflns_number 7146
_diffrn_reflns_theta_full 62.63
_diffrn_reflns_theta_max 62.63
_diffrn_reflns_theta_min 4.30
_exptl_absorpt_coefficient_mu 0.540
_exptl_absorpt_correction_T_max 1.00000
_exptl_absorpt_correction_T_min 0.70729
_exptl_absorpt_correction_type multi-scan
_exptl_absorpt_process_details
;
CrysAlisPro, Agilent Technologies,
Version 1.171.36.24 (release 03-12-2012 CrysAlis171 .NET)
(compiled Dec  3 2012,18:21:49)
Empirical absorption correction using spherical harmonics,
 implemented in SCALE3 ABSPACK scaling algorithm.
;
_exptl_crystal_colour colorless
_exptl_crystal_density_diffrn 1.262
_exptl_crystal_density_method 'not measured'
_exptl_crystal_description 'transparent prism'
_exptl_crystal_F_000 832
_exptl_crystal_size_max 0.33
_exptl_crystal_size_mid 0.10
_exptl_crystal_size_min 0.09
_refine_diff_density_max 0.242
_refine_diff_density_min -0.235
_refine_diff_density_rms 0.045
_refine_ls_extinction_coef 0.0026(3)
_refine_ls_extinction_expression Fc^*^=kFc[1+0.001xFc^2^\l^3^/sin(2\q)]^-1/4^
_refine_ls_extinction_method SHELXL
_refine_ls_goodness_of_fit_ref 1.127
_refine_ls_hydrogen_treatment constr
_refine_ls_matrix_type full
_refine_ls_number_parameters 281
_refine_ls_number_reflns 3297
_refine_ls_number_restraints 0
_refine_ls_restrained_S_all 1.127
_refine_ls_R_factor_all 0.0408
_refine_ls_R_factor_gt 0.0383
_refine_ls_shift/su_max 0.000
_refine_ls_shift/su_mean 0.000
_refine_ls_structure_factor_coef Fsqd
_refine_ls_weighting_details 'calc w=1/[\s^2^(Fo^2^)+(0.0622P)^2^+0.6351P] where P=(Fo^2^+2Fc^2^)/3'
_refine_ls_weighting_scheme calc
_refine_ls_wR_factor_gt 0.1139
_refine_ls_wR_factor_ref 0.1190
_reflns_number_gt 3093
_reflns_number_total 3297
_reflns_threshold_expression >2\s(I)
_cod_data_source_file om5b00673_si_003.cif
_cod_data_source_block 13100o
_cod_depositor_comments
;
The following automatic conversions were performed:

data item '_symmetry_cell_setting' value 'Monoclinic' was changed to
'monoclinic' in accordance with the
/home/saulius/struct/COD-crude-data/automatic-downloads/DataCite-retrospective/ACS/depositions/lib/dictionaries/cif_core.dic
dictionary named 'cif_core.dic' version 2.4.2 last updated on
2011-04-26.

Automatic conversion script
Id: cif_fix_values 6909 2019-04-08 15:41:33Z antanas 
;
_cod_original_cell_volume 2076.43(7)
_cod_original_sg_symbol_H-M 'P 21/n'
_cod_database_code 4087881

loop_
_symmetry_equiv_pos_as_xyz
'x, y, z'
'-x+1/2, y+1/2, -z+1/2'
'-x, -y, -z'
'x-1/2, -y-1/2, z-1/2'

loop_
_atom_site_label
_atom_site_type_symbol
_atom_site_fract_x
_atom_site_fract_y
_atom_site_fract_z
_atom_site_U_iso_or_equiv
_atom_site_adp_type
_atom_site_occupancy
_atom_site_symmetry_multiplicity
_atom_site_calc_flag
_atom_site_refinement_flags
C1 C 0.60418(16) 0.63642(11) 0.36628(9) 0.0236(3) Uani 1 1 d .
H1A H 0.6162 0.6857 0.3241 0.028 Uiso 1 1 calc R
H1B H 0.6992 0.6104 0.3968 0.028 Uiso 1 1 calc R
C2 C 0.52903(16) 0.68114(11) 0.42705(9) 0.0229(3) Uani 1 1 d .
C3 C 0.40337(16) 0.63288(10) 0.41967(9) 0.0215(3) Uani 1 1 d .
C4 C 0.38814(16) 0.55451(11) 0.35461(9) 0.0225(3) Uani 1 1 d .
C5 C 0.50615(15) 0.55422(11) 0.32454(9) 0.0217(3) Uani 1 1 d .
C6 C 0.53437(15) 0.49103(11) 0.25804(9) 0.0228(3) Uani 1 1 d .
C7 C 0.60970(16) 0.52737(12) 0.20236(9) 0.0271(4) Uani 1 1 d .
H7 H 0.6462 0.5928 0.2095 0.033 Uiso 1 1 calc R
C8 C 0.63187(17) 0.46993(13) 0.13744(10) 0.0326(4) Uani 1 1 d .
H8 H 0.6821 0.4963 0.1000 0.039 Uiso 1 1 calc R
C9 C 0.58120(19) 0.37429(14) 0.12690(11) 0.0379(4) Uani 1 1 d .
H9 H 0.5954 0.3349 0.0819 0.045 Uiso 1 1 calc R
C10 C 0.50951(18) 0.33616(12) 0.18244(11) 0.0336(4) Uani 1 1 d .
H10 H 0.4758 0.2700 0.1753 0.040 Uiso 1 1 calc R
C11 C 0.48558(16) 0.39229(12) 0.24852(10) 0.0259(3) Uani 1 1 d .
C12 C 0.40843(17) 0.34960(11) 0.30903(10) 0.0277(4) Uani 1 1 d .
H12A H 0.3965 0.2775 0.2999 0.033 Uiso 1 1 calc R
H12B H 0.4653 0.3609 0.3681 0.033 Uiso 1 1 calc R
C13 C 0.26418(17) 0.39792(11) 0.29481(9) 0.0250(3) Uani 1 1 d .
C14 C 0.13857(18) 0.34843(12) 0.25506(10) 0.0299(4) Uani 1 1 d .
H14 H 0.1429 0.2814 0.2387 0.036 Uiso 1 1 calc R
C15 C 0.00754(18) 0.39540(13) 0.23895(10) 0.0332(4) Uani 1 1 d .
H15 H -0.0772 0.3610 0.2111 0.040 Uiso 1 1 calc R
C16 C 0.00019(18) 0.49301(13) 0.26357(10) 0.0322(4) Uani 1 1 d .
H16 H -0.0897 0.5254 0.2529 0.039 Uiso 1 1 calc R
C17 C 0.12333(17) 0.54282(12) 0.30345(9) 0.0275(4) Uani 1 1 d .
H17 H 0.1174 0.6093 0.3207 0.033 Uiso 1 1 calc R
C18 C 0.25725(16) 0.49699(11) 0.31899(9) 0.0235(3) Uani 1 1 d .
C19 C 0.59233(17) 0.75992(11) 0.48692(9) 0.0247(3) Uani 1 1 d .
C20 C 0.74032(17) 0.76376(12) 0.52249(10) 0.0283(4) Uani 1 1 d .
H20 H 0.7997 0.7154 0.5070 0.034 Uiso 1 1 calc R
C21 C 0.80170(19) 0.83693(13) 0.57985(10) 0.0336(4) Uani 1 1 d .
H21 H 0.9024 0.8387 0.6031 0.040 Uiso 1 1 calc R
C22 C 0.7164(2) 0.90734(13) 0.60319(10) 0.0353(4) Uani 1 1 d .
H22 H 0.7581 0.9574 0.6426 0.042 Uiso 1 1 calc R
C23 C 0.56938(19) 0.90452(12) 0.56876(10) 0.0319(4) Uani 1 1 d .
H23 H 0.5110 0.9526 0.5855 0.038 Uiso 1 1 calc R
C24 C 0.50608(18) 0.83249(11) 0.51011(9) 0.0264(4) Uani 1 1 d .
C25 C 0.34655(17) 0.83129(11) 0.47125(10) 0.0282(4) Uani 1 1 d .
H25A H 0.3040 0.8924 0.4873 0.034 Uiso 1 1 calc R
H25B H 0.3266 0.8299 0.4088 0.034 Uiso 1 1 calc R
C26 C 0.27889(16) 0.74257(11) 0.50061(9) 0.0253(3) Uani 1 1 d .
C27 C 0.19086(19) 0.75295(12) 0.55433(10) 0.0327(4) Uani 1 1 d .
H27 H 0.1723 0.8171 0.5723 0.039 Uiso 1 1 calc R
C28 C 0.12953(19) 0.67195(14) 0.58221(11) 0.0354(4) Uani 1 1 d .
H28 H 0.0693 0.6807 0.6188 0.042 Uiso 1 1 calc R
C29 C 0.15630(18) 0.57806(13) 0.55665(10) 0.0319(4) Uani 1 1 d .
H29 H 0.1147 0.5221 0.5758 0.038 Uiso 1 1 calc R
C30 C 0.24376(16) 0.56602(11) 0.50321(9) 0.0269(4) Uani 1 1 d .
H30 H 0.2618 0.5014 0.4859 0.032 Uiso 1 1 calc R
C31 C 0.30620(16) 0.64744(11) 0.47416(9) 0.0237(3) Uani 1 1 d .

loop_
_atom_site_aniso_label
_atom_site_aniso_U_11
_atom_site_aniso_U_22
_atom_site_aniso_U_33
_atom_site_aniso_U_23
_atom_site_aniso_U_13
_atom_site_aniso_U_12
C1 0.0269(8) 0.0206(7) 0.0232(7) 0.0012(6) 0.0068(6) -0.0003(6)
C2 0.0282(8) 0.0189(7) 0.0218(7) 0.0024(5) 0.0070(6) 0.0004(6)
C3 0.0248(7) 0.0196(7) 0.0208(7) 0.0018(5) 0.0075(6) 0.0022(6)
C4 0.0283(8) 0.0185(7) 0.0201(7) 0.0027(5) 0.0052(6) 0.0015(6)
C5 0.0245(7) 0.0197(7) 0.0211(7) 0.0026(5) 0.0065(6) 0.0020(6)
C6 0.0222(7) 0.0229(8) 0.0222(7) 0.0012(6) 0.0041(6) 0.0030(6)
C7 0.0278(8) 0.0263(8) 0.0267(8) 0.0001(6) 0.0065(6) 0.0012(6)
C8 0.0303(8) 0.0404(10) 0.0310(8) -0.0021(7) 0.0150(7) -0.0001(7)
C9 0.0421(10) 0.0399(10) 0.0350(9) -0.0132(7) 0.0162(7) -0.0002(8)
C10 0.0361(9) 0.0269(8) 0.0395(9) -0.0088(7) 0.0132(7) -0.0022(7)
C11 0.0256(8) 0.0240(8) 0.0270(8) -0.0010(6) 0.0053(6) 0.0033(6)
C12 0.0352(9) 0.0192(7) 0.0292(8) -0.0001(6) 0.0097(7) -0.0004(6)
C13 0.0344(8) 0.0237(8) 0.0187(7) 0.0012(6) 0.0101(6) -0.0033(6)
C14 0.0408(10) 0.0259(8) 0.0252(8) -0.0020(6) 0.0125(7) -0.0079(7)
C15 0.0334(9) 0.0386(10) 0.0272(8) -0.0016(7) 0.0071(7) -0.0121(7)
C16 0.0288(8) 0.0392(10) 0.0286(8) 0.0009(7) 0.0076(6) 0.0001(7)
C17 0.0309(8) 0.0265(8) 0.0254(8) -0.0003(6) 0.0079(6) 0.0004(6)
C18 0.0297(8) 0.0234(7) 0.0186(7) 0.0012(6) 0.0085(6) -0.0011(6)
C19 0.0349(8) 0.0207(7) 0.0194(7) 0.0023(5) 0.0087(6) -0.0041(6)
C20 0.0333(9) 0.0260(8) 0.0266(8) -0.0001(6) 0.0095(6) -0.0046(6)
C21 0.0364(9) 0.0340(9) 0.0293(8) -0.0005(7) 0.0067(7) -0.0109(7)
C22 0.0501(10) 0.0274(9) 0.0265(8) -0.0042(6) 0.0066(7) -0.0112(7)
C23 0.0486(10) 0.0224(8) 0.0260(8) -0.0012(6) 0.0121(7) -0.0018(7)
C24 0.0389(9) 0.0197(7) 0.0217(7) 0.0022(6) 0.0102(6) -0.0025(6)
C25 0.0386(9) 0.0214(8) 0.0255(8) 0.0006(6) 0.0102(6) 0.0046(6)
C26 0.0282(8) 0.0256(8) 0.0220(7) 0.0005(6) 0.0065(6) 0.0039(6)
C27 0.0413(9) 0.0287(9) 0.0309(8) -0.0012(7) 0.0144(7) 0.0070(7)
C28 0.0388(10) 0.0398(10) 0.0332(9) 0.0038(7) 0.0194(7) 0.0055(7)
C29 0.0339(9) 0.0337(9) 0.0314(8) 0.0062(7) 0.0143(7) -0.0005(7)
C30 0.0319(8) 0.0244(8) 0.0247(8) 0.0010(6) 0.0079(6) 0.0003(6)
C31 0.0257(8) 0.0246(8) 0.0196(7) 0.0010(6) 0.0038(6) 0.0004(6)

loop_
_atom_type_symbol
_atom_type_description
_atom_type_scat_dispersion_real
_atom_type_scat_dispersion_imag
_atom_type_scat_source
C C 0.0181 0.0091 'International Tables Vol C Tables 4.2.6.8 and 6.1.1.4'
H H 0.0000 0.0000 'International Tables Vol C Tables 4.2.6.8 and 6.1.1.4'

loop_
_geom_angle_atom_site_label_1
_geom_angle_atom_site_label_2
_geom_angle_atom_site_label_3
_geom_angle
C5 C1 C2 103.78(12)
C5 C1 H1A 111.0
C2 C1 H1A 111.0
C5 C1 H1B 111.0
C2 C1 H1B 111.0
H1A C1 H1B 109.0
C3 C2 C19 127.87(14)
C3 C2 C1 109.17(13)
C19 C2 C1 122.85(13)
C2 C3 C31 125.80(13)
C2 C3 C4 108.82(13)
C31 C3 C4 125.00(13)
C5 C4 C18 125.12(13)
C5 C4 C3 109.25(13)
C18 C4 C3 125.00(13)
C4 C5 C6 127.70(14)
C4 C5 C1 108.92(13)
C6 C5 C1 123.23(13)
C7 C6 C11 118.54(14)
C7 C6 C5 120.79(14)
C11 C6 C5 120.67(14)
C8 C7 C6 121.32(15)
C8 C7 H7 119.3
C6 C7 H7 119.3
C9 C8 C7 120.10(15)
C9 C8 H8 119.9
C7 C8 H8 119.9
C8 C9 C10 119.51(15)
C8 C9 H9 120.2
C10 C9 H9 120.2
C9 C10 C11 121.69(16)
C9 C10 H10 119.2
C11 C10 H10 119.2
C10 C11 C6 118.80(15)
C10 C11 C12 121.17(14)
C6 C11 C12 120.03(14)
C13 C12 C11 109.64(12)
C13 C12 H12A 109.7
C11 C12 H12A 109.7
C13 C12 H12B 109.7
C11 C12 H12B 109.7
H12A C12 H12B 108.2
C14 C13 C18 119.31(15)
C14 C13 C12 121.74(14)
C18 C13 C12 118.89(14)
C15 C14 C13 120.98(15)
C15 C14 H14 119.5
C13 C14 H14 119.5
C14 C15 C16 119.84(15)
C14 C15 H15 120.1
C16 C15 H15 120.1
C17 C16 C15 119.91(16)
C17 C16 H16 120.0
C15 C16 H16 120.0
C16 C17 C18 121.06(15)
C16 C17 H17 119.5
C18 C17 H17 119.5
C17 C18 C13 118.88(14)
C17 C18 C4 119.95(14)
C13 C18 C4 121.03(14)
C20 C19 C24 118.69(14)
C20 C19 C2 120.37(14)
C24 C19 C2 120.93(14)
C21 C20 C19 121.13(16)
C21 C20 H20 119.4
C19 C20 H20 119.4
C22 C21 C20 119.95(16)
C22 C21 H21 120.0
C20 C21 H21 120.0
C21 C22 C23 119.72(15)
C21 C22 H22 120.1
C23 C22 H22 120.1
C22 C23 C24 121.13(16)
C22 C23 H23 119.4
C24 C23 H23 119.4
C23 C24 C19 119.36(15)
C23 C24 C25 120.90(15)
C19 C24 C25 119.74(14)
C26 C25 C24 111.05(12)
C26 C25 H25A 109.4
C24 C25 H25A 109.4
C26 C25 H25B 109.4
C24 C25 H25B 109.4
H25A C25 H25B 108.0
C27 C26 C31 119.13(14)
C27 C26 C25 121.06(14)
C31 C26 C25 119.80(13)
C28 C27 C26 121.45(15)
C28 C27 H27 119.3
C26 C27 H27 119.3
C27 C28 C29 119.74(15)
C27 C28 H28 120.1
C29 C28 H28 120.1
C30 C29 C28 119.77(15)
C30 C29 H29 120.1
C28 C29 H29 120.1
C29 C30 C31 121.13(15)
C29 C30 H30 119.4
C31 C30 H30 119.4
C30 C31 C26 118.78(14)
C30 C31 C3 120.34(13)
C26 C31 C3 120.83(13)

loop_
_geom_bond_atom_site_label_1
_geom_bond_atom_site_label_2
_geom_bond_distance
C1 C5 1.505(2)
C1 C2 1.509(2)
C1 H1A 0.9900
C1 H1B 0.9900
C2 C3 1.361(2)
C2 C19 1.469(2)
C3 C31 1.475(2)
C3 C4 1.483(2)
C4 C5 1.363(2)
C4 C18 1.472(2)
C5 C6 1.468(2)
C6 C7 1.402(2)
C6 C11 1.413(2)
C7 C8 1.380(2)
C7 H7 0.9500
C8 C9 1.379(3)
C8 H8 0.9500
C9 C10 1.385(3)
C9 H9 0.9500
C10 C11 1.392(2)
C10 H10 0.9500
C11 C12 1.508(2)
C12 C13 1.507(2)
C12 H12A 0.9900
C12 H12B 0.9900
C13 C14 1.392(2)
C13 C18 1.405(2)
C14 C15 1.383(3)
C14 H14 0.9500
C15 C16 1.389(3)
C15 H15 0.9500
C16 C17 1.377(2)
C16 H16 0.9500
C17 C18 1.401(2)
C17 H17 0.9500
C19 C20 1.400(2)
C19 C24 1.407(2)
C20 C21 1.386(2)
C20 H20 0.9500
C21 C22 1.382(3)
C21 H21 0.9500
C22 C23 1.388(3)
C22 H22 0.9500
C23 C24 1.392(2)
C23 H23 0.9500
C24 C25 1.510(2)
C25 C26 1.508(2)
C25 H25A 0.9900
C25 H25B 0.9900
C26 C27 1.388(2)
C26 C31 1.406(2)
C27 C28 1.382(3)
C27 H27 0.9500
C28 C29 1.384(3)
C28 H28 0.9500
C29 C30 1.382(2)
C29 H29 0.9500
C30 C31 1.401(2)
C30 H30 0.9500
